data_7019074
loop_
_publ_author_name
'Wang, Yanyan'
'Shao, Lang'
'Li, Yi'
'Li, Xu'
'Li, Jiyang'
'Yu, Jihong'
'Xu, Ruren'

_publ_section_title
;
 LEV-zeotype magnesium aluminophosphates with variable Mg/Al ratios.
;
_journal_issue 22
_journal_name_full 'Dalton transactions (Cambridge, England : 2003)'
_journal_page_first 6855
_journal_page_last 6860
_journal_paper_doi 10.1039/c2dt12106a
_journal_volume 41
_journal_year 2012
_chemical_formula_sum 'C2 H4.67 Al1.17 Mg0.33 N0.33 O6 P1.5'
_chemical_formula_weight 215.43
_chemical_name_systematic
;
?
;
_space_group_IT_number 167
_symmetry_cell_setting trigonal
_symmetry_space_group_name_Hall '-R 3 2"c'
_symmetry_space_group_name_H-M 'R -3 c :H'
_atom_sites_solution_hydrogens none
_atom_sites_solution_primary direct
_atom_sites_solution_secondary difmap
_audit_creation_method SHELXL-97
_cell_angle_alpha 90.00
_cell_angle_beta 90.00
_cell_angle_gamma 120.00
_cell_formula_units_Z 36
_cell_length_a 13.2385(5)
_cell_length_b 13.2385(5)
_cell_length_c 46.3808(19)
_cell_measurement_reflns_used 1884
_cell_measurement_temperature 296(2)
_cell_measurement_theta_max 27.88
_cell_measurement_theta_min 1.98
_cell_volume 7039.6(5)
_computing_cell_refinement 'Bruker SMART Apex 2'
_computing_data_collection 'Bruker SMART Apex 2'
_computing_data_reduction 'Bruker SAINT'
_computing_molecular_graphics SHELXP-97
_computing_publication_material SHELXTL
_computing_structure_refinement 'SHELXL-97 (Sheldrick, 2008)'
_computing_structure_solution 'SHELXS-97 (Sheldrick, 2008)'
_diffrn_ambient_temperature 296(2)
_diffrn_measured_fraction_theta_full 1.000
_diffrn_measured_fraction_theta_max 1.000
_diffrn_measurement_device_type 'CCD area detector'
_diffrn_measurement_method 'phi and omega scans'
_diffrn_radiation_monochromator graphite
_diffrn_radiation_source 'fine-focus sealed tube'
_diffrn_radiation_type MoK\a
_diffrn_radiation_wavelength 0.71073
_diffrn_reflns_av_R_equivalents 0.0236
_diffrn_reflns_av_sigmaI/netI 0.0128
_diffrn_reflns_limit_h_max 17
_diffrn_reflns_limit_h_min -17
_diffrn_reflns_limit_k_max 17
_diffrn_reflns_limit_k_min -17
_diffrn_reflns_limit_l_max 43
_diffrn_reflns_limit_l_min -60
_diffrn_reflns_number 14411
_diffrn_reflns_theta_full 27.88
_diffrn_reflns_theta_max 27.88
_diffrn_reflns_theta_min 1.98
_exptl_absorpt_coefficient_mu 0.596
_exptl_absorpt_correction_T_max 1.0000
_exptl_absorpt_correction_T_min 0.9189
_exptl_absorpt_correction_type multi-scan
_exptl_absorpt_process_details SADABS
_exptl_crystal_colour colorless
_exptl_crystal_density_diffrn 1.829
_exptl_crystal_density_method 'not measured'
_exptl_crystal_description block
_exptl_crystal_F_000 3912
_exptl_crystal_size_max 0.15
_exptl_crystal_size_mid 0.12
_exptl_crystal_size_min 0.08
_refine_diff_density_max 1.010
_refine_diff_density_min -1.486
_refine_diff_density_rms 0.123
_refine_ls_extinction_method none
_refine_ls_goodness_of_fit_ref 1.067
_refine_ls_hydrogen_treatment none
_refine_ls_matrix_type full
_refine_ls_number_parameters 101
_refine_ls_number_reflns 1884
_refine_ls_number_restraints 0
_refine_ls_restrained_S_all 1.067
_refine_ls_R_factor_all 0.0644
_refine_ls_R_factor_gt 0.0523
_refine_ls_shift/su_max 0.004
_refine_ls_shift/su_mean 0.001
_refine_ls_structure_factor_coef Fsqd
_refine_ls_weighting_details 'calc w=1/[\s^2^(Fo^2^)+(0.1133P)^2^+17.4881P] where P=(Fo^2^+2Fc^2^)/3'
_refine_ls_weighting_scheme calc
_refine_ls_wR_factor_gt 0.1674
_refine_ls_wR_factor_ref 0.1829
_reflns_number_gt 1474
_reflns_number_total 1884
_reflns_threshold_expression >2sigma(I)
_cod_data_source_file c2dt12106a.txt
_cod_data_source_block MgAPO-CJ67(a)
_cod_depositor_comments
;
The following automatic conversions were performed:

'_symmetry_cell_setting' value 'Trigonal' changed to 'trigonal'
according to /home/saulius/struct/CIF-dictionaries/cif_core.dic
dictionary named 'cif_core.dic' version 2.4.1 from 2010-06-29.

Automatic conversion script
Id: cif_fix_values 1715 2011-07-08 13:25:40Z adriana 
;
_cod_original_sg_symbol_H-M 'R -3 c'
_cod_original_formula_sum 'C2 H4.67 Al1.17 Mg0.33 N0.33 O6 P1.50'
_cod_database_code 7019074

loop_
_symmetry_equiv_pos_as_xyz
'x, y, z'
'-y, x-y, z'
'-x+y, -x, z'
'y, x, -z+1/2'
'x-y, -y, -z+1/2'
'-x, -x+y, -z+1/2'
'x+2/3, y+1/3, z+1/3'
'-y+2/3, x-y+1/3, z+1/3'
'-x+y+2/3, -x+1/3, z+1/3'
'y+2/3, x+1/3, -z+5/6'
'x-y+2/3, -y+1/3, -z+5/6'
'-x+2/3, -x+y+1/3, -z+5/6'
'x+1/3, y+2/3, z+2/3'
'-y+1/3, x-y+2/3, z+2/3'
'-x+y+1/3, -x+2/3, z+2/3'
'y+1/3, x+2/3, -z+7/6'
'x-y+1/3, -y+2/3, -z+7/6'
'-x+1/3, -x+y+2/3, -z+7/6'
'-x, -y, -z'
'y, -x+y, -z'
'x-y, x, -z'
'-y, -x, z-1/2'
'-x+y, y, z-1/2'
'x, x-y, z-1/2'
'-x+2/3, -y+1/3, -z+1/3'
'y+2/3, -x+y+1/3, -z+1/3'
'x-y+2/3, x+1/3, -z+1/3'
'-y+2/3, -x+1/3, z-1/6'
'-x+y+2/3, y+1/3, z-1/6'
'x+2/3, x-y+1/3, z-1/6'
'-x+1/3, -y+2/3, -z+2/3'
'y+1/3, -x+y+2/3, -z+2/3'
'x-y+1/3, x+2/3, -z+2/3'
'-y+1/3, -x+2/3, z+1/6'
'-x+y+1/3, y+2/3, z+1/6'
'x+1/3, x-y+2/3, z+1/6'

loop_
_atom_site_label
_atom_site_type_symbol
_atom_site_fract_x
_atom_site_fract_y
_atom_site_fract_z
_atom_site_U_iso_or_equiv
_atom_site_adp_type
_atom_site_occupancy
_atom_site_symmetry_multiplicity
_atom_site_calc_flag
_atom_site_refinement_flags
P1 P 0.90809(7) 0.3333 0.0833 0.0221(3) Uani 1 2 d S
P2 P 0.75777(6) -0.00559(5) 0.033628(14) 0.0237(3) Uani 1 1 d .
Al1 Al 0.99443(6) 0.23291(7) 0.033478(16) 0.0222(3) Uani 0.78 1 d P
Mg1 Mg 0.99443(6) 0.23291(7) 0.033478(16) 0.0222(3) Uani 0.22 1 d P
Al2 Al 0.6667 0.08948(7) 0.0833 0.0175(3) Uani 0.78 2 d SP
Mg2 Mg 0.6667 0.08948(7) 0.0833 0.0175(3) Uani 0.22 2 d SP
O1 O 0.9677(2) 0.3218(2) 0.05647(5) 0.0464(6) Uani 1 1 d .
O2 O 0.8958(2) 0.4393(2) 0.07955(6) 0.0497(7) Uani 1 1 d .
O3 O 0.7435(3) -0.12285(18) 0.04178(6) 0.0473(7) Uani 1 1 d .
O4 O 0.88459(19) 0.08592(19) 0.03766(5) 0.0422(6) Uani 1 1 d .
O5 O 0.7193(2) -0.00748(18) 0.00269(4) 0.0414(6) Uani 1 1 d .
O6 O 0.6797(2) 0.0188(2) 0.05240(5) 0.0481(6) Uani 1 1 d .
N1 N 0.3333 -0.3333 0.0355(5) 0.184(7) Uiso 1 3 d S
C2 C 0.3860(11) -0.2195(15) 0.0254(4) 0.139(5) Uiso 0.67 1 d P
C3 C 0.3876(17) -0.224(2) -0.0040(6) 0.212(9) Uiso 0.67 1 d P
C4 C 0.293(3) -0.289(3) -0.0201(9) 0.175(14) Uiso 0.33 1 d P
C5 C 0.386(3) -0.306(4) 0.0659(7) 0.173(16) Uiso 0.33 1 d P

loop_
_atom_site_aniso_label
_atom_site_aniso_U_11
_atom_site_aniso_U_22
_atom_site_aniso_U_33
_atom_site_aniso_U_23
_atom_site_aniso_U_13
_atom_site_aniso_U_12
P1 0.0212(4) 0.0193(5) 0.0252(5) -0.0057(3) -0.00283(15) 0.0096(2)
P2 0.0310(4) 0.0175(4) 0.0204(4) -0.0011(2) 0.0056(2) 0.0105(3)
Al1 0.0211(4) 0.0289(5) 0.0184(5) -0.0018(3) 0.0019(3) 0.0139(3)
Mg1 0.0211(4) 0.0289(5) 0.0184(5) -0.0018(3) 0.0019(3) 0.0139(3)
Al2 0.0162(5) 0.0161(4) 0.0203(6) 0.00209(17) 0.0042(3) 0.0081(3)
Mg2 0.0162(5) 0.0161(4) 0.0203(6) 0.00209(17) 0.0042(3) 0.0081(3)
O1 0.0484(14) 0.0525(14) 0.0411(13) -0.0075(10) 0.0081(10) 0.0273(12)
O2 0.0662(19) 0.0364(12) 0.0588(17) -0.0094(10) -0.0158(14) 0.0349(12)
O3 0.0772(19) 0.0255(10) 0.0422(13) 0.0064(9) 0.0143(13) 0.0280(11)
O4 0.0350(11) 0.0304(11) 0.0485(13) -0.0004(9) -0.0019(9) 0.0069(9)
O5 0.0479(13) 0.0501(14) 0.0256(11) -0.0030(9) -0.0021(9) 0.0240(10)
O6 0.0495(14) 0.0508(14) 0.0458(13) -0.0135(10) 0.0122(10) 0.0264(12)

loop_
_atom_type_symbol
_atom_type_description
_atom_type_scat_dispersion_real
_atom_type_scat_dispersion_imag
_atom_type_scat_source
C C 0.0033 0.0016 'International Tables Vol C Tables 4.2.6.8 and 6.1.1.4'
H H 0.0000 0.0000 'International Tables Vol C Tables 4.2.6.8 and 6.1.1.4'
N N 0.0061 0.0033 'International Tables Vol C Tables 4.2.6.8 and 6.1.1.4'
O O 0.0106 0.0060 'International Tables Vol C Tables 4.2.6.8 and 6.1.1.4'
Mg Mg 0.0486 0.0363 'International Tables Vol C Tables 4.2.6.8 and 6.1.1.4'
Al Al 0.0645 0.0514 'International Tables Vol C Tables 4.2.6.8 and 6.1.1.4'
P P 0.1023 0.0942 'International Tables Vol C Tables 4.2.6.8 and 6.1.1.4'

loop_
_geom_angle_atom_site_label_1
_geom_angle_atom_site_label_2
_geom_angle_atom_site_label_3
_geom_angle
_geom_angle_site_symmetry_1
_geom_angle_site_symmetry_3
O2 P1 O2 109.7(2) 17_554 .
O2 P1 O1 107.58(14) 17_554 17_554
O2 P1 O1 110.65(14) . 17_554
O2 P1 O1 110.63(14) 17_554 .
O2 P1 O1 107.57(14) . .
O1 P1 O1 110.7(2) 17_554 .
O2 P1 Mg1 122.69(11) 17_554 17_554
O2 P1 Mg1 96.92(10) . 17_554
O1 P1 Mg1 16.73(10) 17_554 17_554
O1 P1 Mg1 107.82(10) . 17_554
O6 P2 O4 111.28(14) . .
O6 P2 O3 109.19(15) . .
O4 P2 O3 108.05(15) . .
O6 P2 O5 106.84(15) . .
O4 P2 O5 111.02(13) . .
O3 P2 O5 110.47(14) . .
O6 P2 Mg1 126.22(11) . 21_545
O4 P2 Mg1 96.45(10) . 21_545
O3 P2 Mg1 104.09(10) . 21_545
O5 P2 Mg1 20.00(10) . 21_545
O6 P2 Mg1 125.41(10) . 2_645
O4 P2 Mg1 102.33(10) . 2_645
O3 P2 Mg1 16.76(10) . 2_645
O5 P2 Mg1 99.13(9) . 2_645
Mg1 P2 Mg1 89.40(2) 21_545 2_645
O1 Al1 O3 107.15(12) . 3_765
O1 Al1 O4 110.02(12) . .
O3 Al1 O4 112.73(13) 3_765 .
O1 Al1 O5 109.75(13) . 20_665
O3 Al1 O5 109.14(12) 3_765 20_665
O4 Al1 O5 108.03(12) . 20_665
O2 Al2 O2 109.2(2) 17_554 3_665
O2 Al2 O6 108.75(12) 17_554 18_654
O2 Al2 O6 110.38(12) 3_665 18_654
O2 Al2 O6 110.36(12) 17_554 .
O2 Al2 O6 108.73(12) 3_665 .
O6 Al2 O6 109.39(18) 18_654 .
P1 O1 Al1 148.77(17) . .
P1 O2 Mg2 163.34(19) . 2_655
P1 O2 Al2 163.34(19) . 2_655
Mg2 O2 Al2 0.00(5) 2_655 2_655
P2 O3 Mg1 148.81(18) . 2_645
P2 O3 Al1 148.81(18) . 2_645
Mg1 O3 Al1 0.00(6) 2_645 2_645
P2 O4 Al1 147.46(18) . .
P2 O5 Mg1 142.87(18) . 21_545
P2 O5 Al1 142.87(18) . 21_545
Mg1 O5 Al1 0.00(5) 21_545 21_545
P2 O6 Al2 147.38(17) . .
C2 N1 C2 109.2(13) . 2_545
C2 N1 C2 109.2(13) . 3_655
C2 N1 C2 109.2(13) 2_545 3_655
C2 N1 C5 97.5(19) . .
C2 N1 C5 133(2) 2_545 .
C2 N1 C5 96.9(19) 3_655 .
C2 N1 C5 96.9(19) . 2_545
C2 N1 C5 97.6(19) 2_545 2_545
C2 N1 C5 133(2) 3_655 2_545
C5 N1 C5 40(2) . 2_545
C2 N1 C5 133(2) . 3_655
C2 N1 C5 96.9(19) 2_545 3_655
C2 N1 C5 97.6(19) 3_655 3_655
C5 N1 C5 40(2) . 3_655
C5 N1 C5 40(2) 2_545 3_655
C3 C2 N1 107.6(18) . .
C4 C3 C2 124(2) . .
C4 C3 C4 76(4) . 3_655
C2 C3 C4 126(2) . 3_655
C3 C4 C3 106(4) . 2_545
C3 C4 C4 53(2) . 3_655
C3 C4 C4 100(2) 2_545 3_655
C3 C4 C4 102(2) . 2_545
C3 C4 C4 51(2) 2_545 2_545
C4 C4 C4 59.998(2) 3_655 2_545
C5 C5 C5 59.999(7) 3_655 2_545
C5 C5 N1 70.0(11) 3_655 .
C5 C5 N1 70.0(11) 2_545 .

loop_
_geom_bond_atom_site_label_1
_geom_bond_atom_site_label_2
_geom_bond_distance
_geom_bond_site_symmetry_2
P1 O2 1.502(2) 17_554
P1 O2 1.502(2) .
P1 O1 1.522(2) 17_554
P1 O1 1.522(2) .
P1 Mg1 3.1528(9) 17_554
P2 O6 1.505(2) .
P2 O4 1.512(2) .
P2 O3 1.5148(19) .
P2 O5 1.519(2) .
P2 Mg1 3.1128(11) 21_545
P2 Mg1 3.1466(10) 2_645
Al1 O1 1.751(2) .
Al1 O3 1.751(2) 3_765
Al1 O4 1.763(2) .
Al1 O5 1.764(2) 20_665
Al2 O2 1.744(2) 17_554
Al2 O2 1.744(2) 3_665
Al2 O6 1.767(2) 18_654
Al2 O6 1.768(2) .
O2 Mg2 1.744(2) 2_655
O2 Al2 1.744(2) 2_655
O3 Mg1 1.751(2) 2_645
O3 Al1 1.751(2) 2_645
O5 Mg1 1.764(2) 21_545
O5 Al1 1.764(2) 21_545
N1 C2 1.388(17) .
N1 C2 1.389(17) 2_545
N1 C2 1.389(17) 3_655
N1 C5 1.53(3) .
N1 C5 1.53(3) 2_545
N1 C5 1.53(3) 3_655
C2 C3 1.36(2) .
C3 C4 1.34(3) .
C3 C4 1.39(3) 3_655
C4 C3 1.39(3) 2_545
C4 C4 1.67(7) 3_655
C4 C4 1.67(7) 2_545
C5 C5 1.05(6) 3_655
C5 C5 1.05(6) 2_545
